data_7134828
loop_
_publ_author_name
'Xiao, Yu-Qing'
'Li, Zi-Qing'
'Hu, Fang'
'Li, Tian-Yu'
'Zhou, Zheng-Xin'
'Zhang, Zhihan'
'Tan, Ying'
'Xiao, Wen-Jing'
'Gavrilov, Konstantin Nikolaevich'
'Lu, Liang-Qiu'

_publ_section_title
;
 Pd-catalyzed asymmetric (6+2) dipolar cyclization for medium-sized
 spirooxindoles.
;
_journal_issue 64
_journal_name_full 'Chemical communications (Cambridge, England)'
_journal_page_first 12030
_journal_page_last 12033
_journal_paper_doi 10.1039/d5cc02323h
_journal_volume 61
_journal_year 2025
_chemical_absolute_configuration ad
_chemical_formula_sum 'C21 H21 N O3'
_chemical_formula_weight 335.39
_space_group_crystal_system orthorhombic
_space_group_IT_number 19
_space_group_name_Hall 'P 2ac 2ab'
_space_group_name_H-M_alt 'P 21 21 21'
_atom_sites_solution_hydrogens geom
_audit_creation_method SHELXL-2019/3
_audit_update_record
;
2025-03-21 deposited with the CCDC.	2025-07-03 downloaded from the CCDC.
;
_cell_angle_alpha 90
_cell_angle_beta 90
_cell_angle_gamma 90
_cell_formula_units_Z 4
_cell_length_a 6.7817(4)
_cell_length_b 8.2331(5)
_cell_length_c 31.286(2)
_cell_measurement_reflns_used 9867
_cell_measurement_temperature 100(2)
_cell_measurement_theta_max 73.47
_cell_measurement_theta_min 4.83
_cell_volume 1746.84(19)
_computing_cell_refinement 'Bruker SAINT'
_computing_data_collection 'Bruker APEX3'
_computing_data_reduction 'Bruker SAINT'
_computing_molecular_graphics 'Bruker SHELXTL'
_computing_publication_material 'Bruker SHELXTL'
_computing_structure_refinement 'SHELXL-2019/2 (Sheldrick, 2019)'
_computing_structure_solution 'SHELXT 2018/2 (Sheldrick, 2018)'
_diffrn_ambient_temperature 100(2)
_diffrn_measured_fraction_theta_full 0.992
_diffrn_measured_fraction_theta_max 0.995
_diffrn_measurement_device_type 'Bruker D8 venture'
_diffrn_measurement_method '\f and \w scans'
_diffrn_radiation_type GaK\a
_diffrn_radiation_wavelength 1.34139
_diffrn_reflns_av_R_equivalents 0.0735
_diffrn_reflns_av_unetI/netI 0.0325
_diffrn_reflns_Laue_measured_fraction_full 0.992
_diffrn_reflns_Laue_measured_fraction_max 0.995
_diffrn_reflns_limit_h_max 9
_diffrn_reflns_limit_h_min -9
_diffrn_reflns_limit_k_max 11
_diffrn_reflns_limit_k_min -11
_diffrn_reflns_limit_l_max 44
_diffrn_reflns_limit_l_min -44
_diffrn_reflns_number 73442
_diffrn_reflns_point_group_measured_fraction_full 0.994
_diffrn_reflns_point_group_measured_fraction_max 0.996
_diffrn_reflns_theta_full 53.594
_diffrn_reflns_theta_max 73.471
_diffrn_reflns_theta_min 4.832
_exptl_absorpt_coefficient_mu 0.436
_exptl_absorpt_correction_T_max 0.7537
_exptl_absorpt_correction_T_min 0.6462
_exptl_absorpt_correction_type multi-scan
_exptl_absorpt_process_details 'SADABS-2016/2 (Bruker,2016/2)'
_exptl_crystal_colour colorless
_exptl_crystal_density_diffrn 1.275
_exptl_crystal_description block
_exptl_crystal_F_000 712
_exptl_crystal_size_max 0.160
_exptl_crystal_size_mid 0.120
_exptl_crystal_size_min 0.100
_refine_diff_density_max 0.519
_refine_diff_density_min -0.452
_refine_diff_density_rms 0.074
_refine_ls_abs_structure_details
; 
 Flack x determined using 2063 quotients [(I+)-(I-)]/[(I+)+(I-)] 
 (Parsons, Flack and Wagner, Acta Cryst. B69 (2013) 249-259). 
;
_refine_ls_abs_structure_Flack 0.05(8)
_refine_ls_extinction_coef 0.0065(19)
_refine_ls_extinction_expression Fc^*^=kFc[1+0.001xFc^2^\l^3^/sin(2\q)]^-1/4^
_refine_ls_extinction_method 'SHELXL-2019/2 (Sheldrick 2019)'
_refine_ls_goodness_of_fit_ref 1.188
_refine_ls_hydrogen_treatment constr
_refine_ls_matrix_type full
_refine_ls_number_parameters 228
_refine_ls_number_reflns 5330
_refine_ls_number_restraints 0
_refine_ls_restrained_S_all 1.188
_refine_ls_R_factor_all 0.0624
_refine_ls_R_factor_gt 0.0611
_refine_ls_shift/su_max 0.005
_refine_ls_shift/su_mean 0.001
_refine_ls_structure_factor_coef Fsqd
_refine_ls_weighting_details 'w=1/[\s^2^(Fo^2^)+(0.0574P)^2^+1.4690P] where P=(Fo^2^+2Fc^2^)/3'
_refine_ls_weighting_scheme calc
_refine_ls_wR_factor_gt 0.1480
_refine_ls_wR_factor_ref 0.1487
_reflns_Friedel_coverage 0.738
_reflns_Friedel_fraction_full 0.995
_reflns_Friedel_fraction_max 0.996
_reflns_number_gt 5172
_reflns_number_total 5330
_reflns_threshold_expression 'I > 2\s(I)'
_cod_data_source_file d5cc02323h2.cif
_cod_data_source_block 250219a_liyujie_0m
_cod_depositor_comments 'Adding full bibliography for 7134826--7134828.cif.'
_cod_original_cell_volume 1746.82(19)
_cod_database_code 7134828
_shelx_shelxl_version_number 2019/3
_shelx_space_group_comment
; 
The symmetry employed for this shelxl refinement is uniquely defined 
by the following loop, which should always be used as a source of 
symmetry information in preference to the above space-group names. 
They are only intended as comments. 
;
_shelx_estimated_absorpt_t_min 0.934
_shelx_estimated_absorpt_t_max 0.958

loop_
_space_group_symop_operation_xyz
'x, y, z'
'-x+1/2, -y, z+1/2'
'-x, y+1/2, -z+1/2'
'x+1/2, -y+1/2, -z'

loop_
_atom_site_label
_atom_site_type_symbol
_atom_site_fract_x
_atom_site_fract_y
_atom_site_fract_z
_atom_site_U_iso_or_equiv
_atom_site_adp_type
_atom_site_occupancy
_atom_site_site_symmetry_order
_atom_site_calc_flag
_atom_site_refinement_flags_posn
_atom_site_refinement_flags_adp
_atom_site_refinement_flags_occupancy
_atom_site_disorder_assembly
_atom_site_disorder_group
C1 C 0.5554(4) 0.2777(3) 0.41921(8) 0.0120(4) Uani 1 1 d . . . . .
C2 C 0.5466(4) 0.4645(3) 0.42344(7) 0.0099(4) Uani 1 1 d . . . . .
C3 C 0.5440(3) 0.4881(3) 0.47154(7) 0.0093(4) Uani 1 1 d . . . . .
C4 C 0.5437(4) 0.3353(3) 0.49107(7) 0.0096(4) Uani 1 1 d . . . . .
C5 C 0.5405(4) 0.3170(3) 0.53520(8) 0.0132(4) Uani 1 1 d . . . . .
H5 H 0.537646 0.212469 0.548056 0.016 Uiso 1 1 calc R U . . .
C6 C 0.5417(4) 0.4586(3) 0.55999(8) 0.0145(5) Uani 1 1 d . . . . .
H6 H 0.541374 0.450197 0.590272 0.017 Uiso 1 1 calc R U . . .
C7 C 0.5435(4) 0.6118(3) 0.54097(8) 0.0148(5) Uani 1 1 d . . . . .
H7 H 0.543987 0.706356 0.558386 0.018 Uiso 1 1 calc R U . . .
C8 C 0.5444(4) 0.6274(3) 0.49641(8) 0.0121(4) Uani 1 1 d . . . . .
H8 H 0.545353 0.731738 0.483433 0.014 Uiso 1 1 calc R U . . .
C9 C 0.5448(4) 0.0409(3) 0.46914(8) 0.0143(4) Uani 1 1 d . . . . .
H9A H 0.662325 0.012833 0.485811 0.021 Uiso 1 1 calc R U . . .
H9B H 0.544838 -0.020593 0.442330 0.021 Uiso 1 1 calc R U . . .
H9C H 0.426352 0.014006 0.485620 0.021 Uiso 1 1 calc R U . . .
C10 C 0.3608(3) 0.5344(3) 0.40094(8) 0.0134(5) Uani 1 1 d . . . . .
H10A H 0.246645 0.465723 0.408830 0.016 Uiso 1 1 calc R U . . .
H10B H 0.335928 0.644269 0.412632 0.016 Uiso 1 1 calc R U . . .
C11 C 0.3668(4) 0.5475(3) 0.35171(8) 0.0139(5) Uani 1 1 d . . . . .
H11A H 0.231992 0.526997 0.340850 0.017 Uiso 1 1 calc R U . . .
H11B H 0.451881 0.458900 0.340864 0.017 Uiso 1 1 calc R U . . .
C12 C 0.4411(4) 0.7101(3) 0.33162(7) 0.0122(4) Uani 1 1 d . . . . .
H12 H 0.398637 0.800805 0.350783 0.015 Uiso 1 1 calc R U . . .
C13 C 0.6686(4) 0.7230(3) 0.32567(8) 0.0152(5) Uani 1 1 d . . . . .
H13A H 0.721359 0.614121 0.318604 0.018 Uiso 1 1 calc R U . . .
H13B H 0.696536 0.795535 0.301175 0.018 Uiso 1 1 calc R U . . .
C14 C 0.7753(4) 0.7873(4) 0.36490(8) 0.0164(5) Uani 1 1 d . . . . .
H14A H 0.918573 0.766369 0.362335 0.020 Uiso 1 1 calc R U . . .
H14B H 0.755039 0.906018 0.367382 0.020 Uiso 1 1 calc R U . . .
C15 C 0.7285(3) 0.5441(3) 0.40424(8) 0.0125(5) Uani 1 1 d . . . . .
C16 C 0.3408(4) 0.7341(3) 0.28845(8) 0.0148(5) Uani 1 1 d . . . . .
C17 C 0.4005(5) 0.6446(4) 0.25273(9) 0.0218(6) Uani 1 1 d . . . . .
H17 H 0.502292 0.565960 0.255408 0.026 Uiso 1 1 calc R U . . .
C18 C 0.3107(6) 0.6707(4) 0.21307(10) 0.0289(7) Uani 1 1 d . . . . .
H18 H 0.354059 0.611396 0.188770 0.035 Uiso 1 1 calc R U . . .
C19 C 0.1593(5) 0.7819(5) 0.20896(10) 0.0314(7) Uani 1 1 d . . . . .
H19 H 0.098275 0.798400 0.181969 0.038 Uiso 1 1 calc R U . . .
C20 C 0.0964(5) 0.8699(5) 0.24442(11) 0.0299(7) Uani 1 1 d . . . . .
H20 H -0.008650 0.945576 0.241851 0.036 Uiso 1 1 calc R U . . .
C21 C 0.1890(4) 0.8460(4) 0.28389(9) 0.0218(6) Uani 1 1 d . . . . .
H21 H 0.147323 0.907370 0.307964 0.026 Uiso 1 1 calc R U . . .
N1 N 0.5462(3) 0.2132(2) 0.45979(6) 0.0103(4) Uani 1 1 d . . . . .
O1 O 0.6975(3) 0.7058(2) 0.40259(6) 0.0138(4) Uani 1 1 d . . . . .
O2 O 0.8748(3) 0.4769(3) 0.39184(6) 0.0202(4) Uani 1 1 d . . . . .
O3 O 0.5609(4) 0.1993(3) 0.38638(6) 0.0221(4) Uani 1 1 d . . . . .

loop_
_atom_site_aniso_label
_atom_site_aniso_U_11
_atom_site_aniso_U_22
_atom_site_aniso_U_33
_atom_site_aniso_U_23
_atom_site_aniso_U_13
_atom_site_aniso_U_12
C1 0.0127(10) 0.0111(10) 0.0123(10) 0.0014(8) 0.0005(8) 0.0013(9)
C2 0.0100(9) 0.0103(9) 0.0093(9) 0.0022(8) 0.0007(8) -0.0011(8)
C3 0.0079(8) 0.0103(10) 0.0098(9) 0.0024(8) 0.0002(8) 0.0000(8)
C4 0.0063(8) 0.0100(10) 0.0125(10) 0.0010(8) 0.0005(8) 0.0003(8)
C5 0.0104(9) 0.0162(11) 0.0131(10) 0.0048(8) 0.0011(9) 0.0022(9)
C6 0.0120(10) 0.0220(12) 0.0096(10) 0.0009(9) 0.0004(9) 0.0022(10)
C7 0.0136(10) 0.0164(12) 0.0144(11) -0.0054(9) 0.0001(9) 0.0010(10)
C8 0.0110(9) 0.0105(10) 0.0146(10) 0.0003(8) 0.0006(9) 0.0002(9)
C9 0.0118(9) 0.0080(10) 0.0230(12) 0.0022(9) 0.0020(10) 0.0009(9)
C10 0.0101(10) 0.0178(12) 0.0122(10) 0.0057(9) 0.0004(8) 0.0000(9)
C11 0.0160(11) 0.0158(11) 0.0099(10) 0.0055(9) -0.0020(8) -0.0039(9)
C12 0.0130(10) 0.0139(10) 0.0096(9) 0.0036(8) 0.0001(8) -0.0011(9)
C13 0.0134(10) 0.0191(12) 0.0132(10) 0.0036(9) 0.0000(8) -0.0037(9)
C14 0.0153(11) 0.0203(12) 0.0135(11) 0.0071(10) -0.0012(8) -0.0101(10)
C15 0.0096(9) 0.0189(12) 0.0089(10) 0.0039(9) -0.0021(8) -0.0026(9)
C16 0.0174(11) 0.0168(12) 0.0100(10) 0.0056(9) -0.0006(8) -0.0046(9)
C17 0.0292(14) 0.0220(13) 0.0142(12) -0.0006(10) -0.0026(10) -0.0015(11)
C18 0.0441(18) 0.0293(16) 0.0133(12) 0.0024(11) -0.0050(12) -0.0117(14)
C19 0.0367(17) 0.0391(18) 0.0183(13) 0.0151(13) -0.0107(12) -0.0132(15)
C20 0.0205(14) 0.0417(19) 0.0275(15) 0.0178(14) -0.0045(11) 0.0028(13)
C21 0.0161(12) 0.0308(15) 0.0184(13) 0.0083(11) 0.0025(10) 0.0022(11)
N1 0.0111(8) 0.0086(8) 0.0113(8) 0.0006(7) 0.0003(7) 0.0002(8)
O1 0.0141(8) 0.0147(8) 0.0126(8) 0.0041(7) 0.0008(6) -0.0044(7)
O2 0.0131(8) 0.0282(11) 0.0192(9) 0.0062(8) 0.0034(7) 0.0033(8)
O3 0.0341(11) 0.0174(9) 0.0147(8) -0.0043(7) 0.0017(8) 0.0015(9)

loop_
_atom_type_symbol
_atom_type_description
_atom_type_scat_dispersion_real
_atom_type_scat_dispersion_imag
_atom_type_scat_source
C C 0.0137 0.0067 'International Tables Vol C Tables 4.2.6.8 and 6.1.1.4'
H H 0.0000 0.0000 'International Tables Vol C Tables 4.2.6.8 and 6.1.1.4'
N N 0.0241 0.0134 'International Tables Vol C Tables 4.2.6.8 and 6.1.1.4'
O O 0.0389 0.0241 'International Tables Vol C Tables 4.2.6.8 and 6.1.1.4'

loop_
_geom_angle_atom_site_label_1
_geom_angle_atom_site_label_2
_geom_angle_atom_site_label_3
_geom_angle
_geom_angle_site_symmetry_1
_geom_angle_site_symmetry_3
_geom_angle_publ_flag
O3 C1 N1 125.2(2) . . ?
O3 C1 C2 127.1(2) . . ?
N1 C1 C2 107.6(2) . . ?
C3 C2 C15 110.24(19) . . ?
C3 C2 C1 102.31(18) . . ?
C15 C2 C1 111.4(2) . . ?
C3 C2 C10 113.07(19) . . ?
C15 C2 C10 108.59(18) . . ?
C1 C2 C10 111.2(2) . . ?
C8 C3 C4 119.9(2) . . ?
C8 C3 C2 131.5(2) . . ?
C4 C3 C2 108.5(2) . . ?
C5 C4 C3 122.1(2) . . ?
C5 C4 N1 128.0(2) . . ?
C3 C4 N1 109.9(2) . . ?
C4 C5 C6 117.4(2) . . ?
C4 C5 H5 121.3 . . ?
C6 C5 H5 121.3 . . ?
C7 C6 C5 121.1(2) . . ?
C7 C6 H6 119.4 . . ?
C5 C6 H6 119.4 . . ?
C6 C7 C8 120.5(2) . . ?
C6 C7 H7 119.7 . . ?
C8 C7 H7 119.7 . . ?
C3 C8 C7 118.9(2) . . ?
C3 C8 H8 120.5 . . ?
C7 C8 H8 120.5 . . ?
N1 C9 H9A 109.5 . . ?
N1 C9 H9B 109.5 . . ?
H9A C9 H9B 109.5 . . ?
N1 C9 H9C 109.5 . . ?
H9A C9 H9C 109.5 . . ?
H9B C9 H9C 109.5 . . ?
C11 C10 C2 117.1(2) . . ?
C11 C10 H10A 108.0 . . ?
C2 C10 H10A 108.0 . . ?
C11 C10 H10B 108.0 . . ?
C2 C10 H10B 108.0 . . ?
H10A C10 H10B 107.3 . . ?
C10 C11 C12 118.0(2) . . ?
C10 C11 H11A 107.8 . . ?
C12 C11 H11A 107.8 . . ?
C10 C11 H11B 107.8 . . ?
C12 C11 H11B 107.8 . . ?
H11A C11 H11B 107.1 . . ?
C16 C12 C13 109.1(2) . . ?
C16 C12 C11 108.9(2) . . ?
C13 C12 C11 115.2(2) . . ?
C16 C12 H12 107.8 . . ?
C13 C12 H12 107.8 . . ?
C11 C12 H12 107.8 . . ?
C14 C13 C12 113.5(2) . . ?
C14 C13 H13A 108.9 . . ?
C12 C13 H13A 108.9 . . ?
C14 C13 H13B 108.9 . . ?
C12 C13 H13B 108.9 . . ?
H13A C13 H13B 107.7 . . ?
O1 C14 C13 108.7(2) . . ?
O1 C14 H14A 109.9 . . ?
C13 C14 H14A 109.9 . . ?
O1 C14 H14B 109.9 . . ?
C13 C14 H14B 109.9 . . ?
H14A C14 H14B 108.3 . . ?
O2 C15 O1 124.9(2) . . ?
O2 C15 C2 126.8(3) . . ?
O1 C15 C2 108.3(2) . . ?
C21 C16 C17 118.8(3) . . ?
C21 C16 C12 120.5(2) . . ?
C17 C16 C12 120.7(2) . . ?
C16 C17 C18 120.1(3) . . ?
C16 C17 H17 119.9 . . ?
C18 C17 H17 119.9 . . ?
C19 C18 C17 120.5(3) . . ?
C19 C18 H18 119.7 . . ?
C17 C18 H18 119.7 . . ?
C18 C19 C20 119.9(3) . . ?
C18 C19 H19 120.1 . . ?
C20 C19 H19 120.1 . . ?
C19 C20 C21 119.5(3) . . ?
C19 C20 H20 120.2 . . ?
C21 C20 H20 120.2 . . ?
C16 C21 C20 121.1(3) . . ?
C16 C21 H21 119.4 . . ?
C20 C21 H21 119.4 . . ?
C1 N1 C4 111.5(2) . . ?
C1 N1 C9 124.3(2) . . ?
C4 N1 C9 124.1(2) . . ?
C15 O1 C14 115.4(2) . . ?

loop_
_geom_bond_atom_site_label_1
_geom_bond_atom_site_label_2
_geom_bond_distance
_geom_bond_site_symmetry_2
_geom_bond_publ_flag
C1 O3 1.214(3) . ?
C1 N1 1.378(3) . ?
C1 C2 1.545(3) . ?
C2 C3 1.517(3) . ?
C2 C15 1.521(3) . ?
C2 C10 1.554(3) . ?
C3 C8 1.386(3) . ?
C3 C4 1.399(3) . ?
C4 C5 1.389(3) . ?
C4 N1 1.403(3) . ?
C5 C6 1.401(4) . ?
C5 H5 0.9500 . ?
C6 C7 1.395(4) . ?
C6 H6 0.9500 . ?
C7 C8 1.400(3) . ?
C7 H7 0.9500 . ?
C8 H8 0.9500 . ?
C9 N1 1.448(3) . ?
C9 H9A 0.9800 . ?
C9 H9B 0.9800 . ?
C9 H9C 0.9800 . ?
C10 C11 1.545(3) . ?
C10 H10A 0.9900 . ?
C10 H10B 0.9900 . ?
C11 C12 1.562(3) . ?
C11 H11A 0.9900 . ?
C11 H11B 0.9900 . ?
C12 C16 1.525(3) . ?
C12 C13 1.558(3) . ?
C12 H12 1.0000 . ?
C13 C14 1.520(4) . ?
C13 H13A 0.9900 . ?
C13 H13B 0.9900 . ?
C14 O1 1.456(3) . ?
C14 H14A 0.9900 . ?
C14 H14B 0.9900 . ?
C15 O2 1.200(3) . ?
C15 O1 1.349(3) . ?
C16 C21 1.389(4) . ?
C16 C17 1.399(4) . ?
C17 C18 1.399(4) . ?
C17 H17 0.9500 . ?
C18 C19 1.382(6) . ?
C18 H18 0.9500 . ?
C19 C20 1.392(5) . ?
C19 H19 0.9500 . ?
C20 C21 1.399(4) . ?
C20 H20 0.9500 . ?
C21 H21 0.9500 . ?

loop_
_geom_torsion_atom_site_label_1
_geom_torsion_atom_site_label_2
_geom_torsion_atom_site_label_3
_geom_torsion_atom_site_label_4
_geom_torsion
_geom_torsion_site_symmetry_1
_geom_torsion_site_symmetry_2
_geom_torsion_site_symmetry_3
_geom_torsion_site_symmetry_4
_geom_torsion_publ_flag
O3 C1 C2 C3 -179.7(3) . . . . ?
N1 C1 C2 C3 3.2(3) . . . . ?
O3 C1 C2 C15 -61.9(3) . . . . ?
N1 C1 C2 C15 121.0(2) . . . . ?
O3 C1 C2 C10 59.3(3) . . . . ?
N1 C1 C2 C10 -117.8(2) . . . . ?
C15 C2 C3 C8 58.6(3) . . . . ?
C1 C2 C3 C8 177.1(3) . . . . ?
C10 C2 C3 C8 -63.2(3) . . . . ?
C15 C2 C3 C4 -120.5(2) . . . . ?
C1 C2 C3 C4 -2.0(3) . . . . ?
C10 C2 C3 C4 117.7(2) . . . . ?
C8 C3 C4 C5 1.1(4) . . . . ?
C2 C3 C4 C5 -179.7(2) . . . . ?
C8 C3 C4 N1 -179.1(2) . . . . ?
C2 C3 C4 N1 0.1(3) . . . . ?
C3 C4 C5 C6 -1.3(4) . . . . ?
N1 C4 C5 C6 179.0(2) . . . . ?
C4 C5 C6 C7 0.8(4) . . . . ?
C5 C6 C7 C8 -0.1(4) . . . . ?
C4 C3 C8 C7 -0.3(4) . . . . ?
C2 C3 C8 C7 -179.4(2) . . . . ?
C6 C7 C8 C3 -0.1(4) . . . . ?
C3 C2 C10 C11 168.2(2) . . . . ?
C15 C2 C10 C11 45.5(3) . . . . ?
C1 C2 C10 C11 -77.3(3) . . . . ?
C2 C10 C11 C12 -91.8(3) . . . . ?
C10 C11 C12 C16 -150.7(2) . . . . ?
C10 C11 C12 C13 86.4(3) . . . . ?
C16 C12 C13 C14 150.2(2) . . . . ?
C11 C12 C13 C14 -87.1(3) . . . . ?
C12 C13 C14 O1 44.9(3) . . . . ?
C3 C2 C15 O2 104.0(3) . . . . ?
C1 C2 C15 O2 -8.8(3) . . . . ?
C10 C2 C15 O2 -131.6(3) . . . . ?
C3 C2 C15 O1 -77.0(2) . . . . ?
C1 C2 C15 O1 170.10(19) . . . . ?
C10 C2 C15 O1 47.3(2) . . . . ?
C13 C12 C16 C21 -128.9(3) . . . . ?
C11 C12 C16 C21 104.7(3) . . . . ?
C13 C12 C16 C17 50.9(3) . . . . ?
C11 C12 C16 C17 -75.6(3) . . . . ?
C21 C16 C17 C18 1.3(4) . . . . ?
C12 C16 C17 C18 -178.4(3) . . . . ?
C16 C17 C18 C19 -1.5(5) . . . . ?
C17 C18 C19 C20 0.5(5) . . . . ?
C18 C19 C20 C21 0.8(5) . . . . ?
C17 C16 C21 C20 0.0(4) . . . . ?
C12 C16 C21 C20 179.7(3) . . . . ?
C19 C20 C21 C16 -1.0(5) . . . . ?
O3 C1 N1 C4 179.4(3) . . . . ?
C2 C1 N1 C4 -3.4(3) . . . . ?
O3 C1 N1 C9 1.0(4) . . . . ?
C2 C1 N1 C9 178.2(2) . . . . ?
C5 C4 N1 C1 -178.1(2) . . . . ?
C3 C4 N1 C1 2.1(3) . . . . ?
C5 C4 N1 C9 0.4(4) . . . . ?
C3 C4 N1 C9 -179.4(2) . . . . ?
O2 C15 O1 C14 36.7(3) . . . . ?
C2 C15 O1 C14 -142.2(2) . . . . ?
C13 C14 O1 C15 63.9(3) . . . . ?
